data_2231163
loop_
_publ_author_name
'Fun, Hoong-Kun'
'Loh, Wan-Sin'
'Rajesh, K.'
'Vijayakumar, V.'
'Sarveswari, S.'

_publ_section_title
;
 9-(4-Hydroxyphenyl)-3,3,6,6-tetramethyl-4,5,6,9-tetrahydro-3<i>H</i>-xanthene-1,8(2<i>H</i>,7<i>H</i>)-dione
;
_journal_coeditor_code IS2739
_journal_issue 8
_journal_name_full 'Acta Crystallographica Section E'
_journal_page_first o1876
_journal_page_last o1877
_journal_paper_doi 10.1107/S160053681102527X
_journal_volume 67
_journal_year 2011
_chemical_formula_iupac 'C23 H26 O4'
_chemical_formula_moiety 'C23 H26 O4'
_chemical_formula_sum 'C23 H26 O4'
_chemical_formula_weight 366.44
_chemical_name_systematic
;
9-(4-Hydroxyphenyl)-3,3,6,6-tetramethyl-4,5,6,9-tetrahydro-3<i>H</i>-
xanthene-1,8(2<i>H</i>,7<i>H</i>)-dione
;
_space_group_IT_number 2
_symmetry_cell_setting triclinic
_symmetry_space_group_name_Hall '-P 1'
_symmetry_space_group_name_H-M 'P -1'
_atom_sites_solution_hydrogens geom
_atom_sites_solution_primary direct
_atom_sites_solution_secondary difmap
_audit_creation_method SHELXL-97
_cell_angle_alpha 67.2710(10)
_cell_angle_beta 76.1190(10)
_cell_angle_gamma 69.4190(10)
_cell_formula_units_Z 2
_cell_length_a 9.35250(10)
_cell_length_b 10.21400(10)
_cell_length_c 11.69130(10)
_cell_measurement_reflns_used 9935
_cell_measurement_temperature 100.00(10)
_cell_measurement_theta_max 35.14
_cell_measurement_theta_min 2.34
_cell_volume 957.322(18)
_computing_cell_refinement 'SAINT (Bruker, 2009)'
_computing_data_collection 'APEX2 (Bruker, 2009)'
_computing_data_reduction 'SAINT (Bruker, 2009)'
_computing_molecular_graphics 'SHELXTL (Sheldrick, 2008)'
_computing_publication_material
;
SHELXTL (Sheldrick, 2008) and PLATON (Spek, 2009)
;
_computing_structure_refinement 'SHELXTL (Sheldrick, 2008)'
_computing_structure_solution 'SHELXTL (Sheldrick, 2008)'
_diffrn_ambient_temperature 100.00(10)
_diffrn_measured_fraction_theta_full 0.985
_diffrn_measured_fraction_theta_max 0.985
_diffrn_measurement_device_type
;
Bruker SMART APEXII CCD area-detector
;
_diffrn_measurement_method '\f and \w'
_diffrn_radiation_monochromator graphite
_diffrn_radiation_source 'fine-focus sealed tube'
_diffrn_radiation_type MoK\a
_diffrn_radiation_wavelength 0.71073
_diffrn_reflns_av_R_equivalents 0.0191
_diffrn_reflns_av_sigmaI/netI 0.0184
_diffrn_reflns_limit_h_max 15
_diffrn_reflns_limit_h_min -15
_diffrn_reflns_limit_k_max 16
_diffrn_reflns_limit_k_min -14
_diffrn_reflns_limit_l_max 18
_diffrn_reflns_limit_l_min -17
_diffrn_reflns_number 31226
_diffrn_reflns_theta_full 35.18
_diffrn_reflns_theta_max 35.18
_diffrn_reflns_theta_min 1.90
_diffrn_standards_number 0
_exptl_absorpt_coefficient_mu 0.086
_exptl_absorpt_correction_T_max 0.9791
_exptl_absorpt_correction_T_min 0.9643
_exptl_absorpt_correction_type multi-scan
_exptl_absorpt_process_details '(<i>SADABS</i>; Bruker, 2009)'
_exptl_crystal_colour colourless
_exptl_crystal_density_diffrn 1.271
_exptl_crystal_density_method 'not measured'
_exptl_crystal_description block
_exptl_crystal_F_000 392
_exptl_crystal_size_max 0.43
_exptl_crystal_size_mid 0.37
_exptl_crystal_size_min 0.25
_refine_diff_density_max 0.590
_refine_diff_density_min -0.207
_refine_ls_extinction_method none
_refine_ls_goodness_of_fit_ref 1.045
_refine_ls_hydrogen_treatment mixed
_refine_ls_matrix_type full
_refine_ls_number_parameters 252
_refine_ls_number_reflns 8415
_refine_ls_number_restraints 0
_refine_ls_restrained_S_all 1.045
_refine_ls_R_factor_all 0.0452
_refine_ls_R_factor_gt 0.0387
_refine_ls_shift/su_max 0.001
_refine_ls_shift/su_mean 0.000
_refine_ls_structure_factor_coef Fsqd
_refine_ls_weighting_details 'calc w=1/[\s^2^(Fo^2^)+(0.0652P)^2^+0.1943P] where P=(Fo^2^+2Fc^2^)/3'
_refine_ls_weighting_scheme calc
_refine_ls_wR_factor_gt 0.1127
_refine_ls_wR_factor_ref 0.1194
_reflns_number_gt 7287
_reflns_number_total 8415
_reflns_threshold_expression I>2\s(I)
_cod_data_source_file is2739.cif
_cod_data_source_block I
_cod_database_code 2231163
_cod_database_fobs_code 2231163

loop_
_symmetry_equiv_pos_as_xyz
'x, y, z'
'-x, -y, -z'

loop_
_atom_site_type_symbol
_atom_site_label
_atom_site_fract_x
_atom_site_fract_y
_atom_site_fract_z
_atom_site_U_iso_or_equiv
_atom_site_adp_type
_atom_site_calc_flag
_atom_site_refinement_flags
_atom_site_occupancy
_atom_site_symmetry_multiplicity
O O1 0.34521(6) 0.83032(6) 0.99915(5) 0.01579(9) Uani d . 1 1
O O2 0.02841(7) 1.17532(6) 0.69020(5) 0.02010(11) Uani d . 1 1
O O3 -0.10300(7) 0.70038(7) 1.02725(5) 0.02242(11) Uani d . 1 1
O O4 0.16175(7) 0.64603(6) 0.49102(5) 0.02133(11) Uani d . 1 1
C C1 0.30785(8) 0.95394(7) 0.89677(6) 0.01442(11) Uani d . 1 1
C C2 0.42026(8) 1.04139(8) 0.85853(6) 0.01674(12) Uani d . 1 1
H H2A 0.5217 0.9742 0.8762 0.020 Uiso calc R 1 1
H H2B 0.3915 1.1068 0.9074 0.020 Uiso calc R 1 1
C C3 0.42656(8) 1.13402(7) 0.71914(6) 0.01599(11) Uani d . 1 1
C C4 0.26065(9) 1.22259(8) 0.69255(7) 0.01843(12) Uani d . 1 1
H H4A 0.2241 1.2977 0.7326 0.022 Uiso calc R 1 1
H H4B 0.2604 1.2733 0.6032 0.022 Uiso calc R 1 1
C C5 0.14947(8) 1.13060(7) 0.73661(6) 0.01591(11) Uani d . 1 1
C C6 0.18373(8) 0.98961(7) 0.83917(6) 0.01459(11) Uani d . 1 1
C C7 0.08188(8) 0.88931(7) 0.87495(6) 0.01454(11) Uani d . 1 1
H H7A -0.0257 0.9474 0.8870 0.017 Uiso calc R 1 1
C C8 0.12303(8) 0.76682(7) 0.99633(6) 0.01441(11) Uani d . 1 1
C C9 0.02202(8) 0.67001(8) 1.06217(6) 0.01635(11) Uani d . 1 1
C C10 0.07186(8) 0.53779(8) 1.17715(7) 0.01825(12) Uani d . 1 1
H H10A 0.0404 0.4566 1.1776 0.022 Uiso calc R 1 1
H H10B 0.0174 0.5639 1.2507 0.022 Uiso calc R 1 1
C C11 0.24508(8) 0.48275(7) 1.18770(6) 0.01565(11) Uani d . 1 1
C C12 0.30063(8) 0.61720(7) 1.16306(6) 0.01557(11) Uani d . 1 1
H H12A 0.2626 0.6521 1.2341 0.019 Uiso calc R 1 1
H H12B 0.4122 0.5866 1.1551 0.019 Uiso calc R 1 1
C C13 0.24825(8) 0.74137(7) 1.04798(6) 0.01417(11) Uani d . 1 1
C C14 0.10119(8) 0.82609(7) 0.77113(6) 0.01428(11) Uani d . 1 1
C C15 -0.01107(8) 0.87860(7) 0.69164(6) 0.01535(11) Uani d . 1 1
H H15A -0.1004 0.9526 0.7027 0.018 Uiso calc R 1 1
C C16 0.00783(8) 0.82251(7) 0.59602(6) 0.01557(11) Uani d . 1 1
H H16A -0.0677 0.8601 0.5431 0.019 Uiso calc R 1 1
C C17 0.14000(8) 0.70988(7) 0.57955(6) 0.01580(11) Uani d . 1 1
C C18 0.25476(8) 0.65753(8) 0.65697(7) 0.01858(12) Uani d . 1 1
H H18A 0.3442 0.5839 0.6457 0.022 Uiso calc R 1 1
C C19 0.23478(8) 0.71605(8) 0.75134(6) 0.01734(12) Uani d . 1 1
H H19A 0.3120 0.6811 0.8023 0.021 Uiso calc R 1 1
C C20 0.50082(11) 1.03502(10) 0.63814(8) 0.02510(15) Uani d . 1 1
H H20A 0.5058 1.0956 0.5516 0.038 Uiso calc R 1 1
H H20B 0.4405 0.9697 0.6530 0.038 Uiso calc R 1 1
H H20C 0.6029 0.9775 0.6588 0.038 Uiso calc R 1 1
C C21 0.52047(10) 1.24087(8) 0.69189(7) 0.02181(14) Uani d . 1 1
H H21A 0.5222 1.3013 0.6053 0.033 Uiso calc R 1 1
H H21B 0.6238 1.1854 0.7104 0.033 Uiso calc R 1 1
H H21C 0.4745 1.3031 0.7429 0.033 Uiso calc R 1 1
C C22 0.33171(9) 0.40175(8) 1.09396(7) 0.02121(13) Uani d . 1 1
H H22A 0.2959 0.3178 1.1116 0.032 Uiso calc R 1 1
H H22B 0.4399 0.3687 1.1007 0.032 Uiso calc R 1 1
H H22C 0.3136 0.4680 1.0108 0.032 Uiso calc R 1 1
C C23 0.27504(9) 0.37755(8) 1.32038(7) 0.02137(13) Uani d . 1 1
H H23A 0.2417 0.2922 1.3380 0.032 Uiso calc R 1 1
H H23B 0.2191 0.4278 1.3792 0.032 Uiso calc R 1 1
H H23C 0.3831 0.3467 1.3271 0.032 Uiso calc R 1 1
H H1O4 0.0906(19) 0.6959(18) 0.4441(15) 0.049(4) Uiso d . 1 1

loop_
_atom_site_aniso_label
_atom_site_aniso_U_11
_atom_site_aniso_U_22
_atom_site_aniso_U_33
_atom_site_aniso_U_12
_atom_site_aniso_U_13
_atom_site_aniso_U_23
O1 0.0185(2) 0.0151(2) 0.0139(2) -0.00786(17) -0.00582(16) 0.00009(16)
O2 0.0238(3) 0.0185(2) 0.0186(2) -0.00527(19) -0.01005(19) -0.00298(18)
O3 0.0192(2) 0.0266(3) 0.0221(2) -0.0106(2) -0.00590(19) -0.0033(2)
O4 0.0263(3) 0.0223(2) 0.0170(2) -0.0028(2) -0.00794(19) -0.00877(19)
C1 0.0185(3) 0.0136(2) 0.0116(2) -0.0058(2) -0.0037(2) -0.0025(2)
C2 0.0210(3) 0.0167(3) 0.0145(3) -0.0092(2) -0.0052(2) -0.0022(2)
C3 0.0206(3) 0.0154(3) 0.0131(2) -0.0077(2) -0.0017(2) -0.0040(2)
C4 0.0225(3) 0.0157(3) 0.0155(3) -0.0072(2) -0.0050(2) -0.0005(2)
C5 0.0208(3) 0.0147(2) 0.0126(2) -0.0050(2) -0.0049(2) -0.0034(2)
C6 0.0178(3) 0.0143(2) 0.0121(2) -0.0057(2) -0.0042(2) -0.0026(2)
C7 0.0156(3) 0.0156(2) 0.0129(2) -0.0051(2) -0.00397(19) -0.0033(2)
C8 0.0163(3) 0.0155(2) 0.0119(2) -0.0062(2) -0.00282(19) -0.0031(2)
C9 0.0173(3) 0.0177(3) 0.0148(3) -0.0072(2) -0.0019(2) -0.0044(2)
C10 0.0176(3) 0.0173(3) 0.0177(3) -0.0072(2) -0.0021(2) -0.0018(2)
C11 0.0175(3) 0.0142(2) 0.0152(3) -0.0060(2) -0.0028(2) -0.0032(2)
C12 0.0195(3) 0.0150(2) 0.0128(2) -0.0070(2) -0.0047(2) -0.0018(2)
C13 0.0169(3) 0.0145(2) 0.0121(2) -0.0066(2) -0.0024(2) -0.0032(2)
C14 0.0157(3) 0.0156(2) 0.0125(2) -0.0058(2) -0.0036(2) -0.0034(2)
C15 0.0158(3) 0.0156(2) 0.0150(3) -0.0046(2) -0.0048(2) -0.0036(2)
C16 0.0176(3) 0.0162(3) 0.0137(2) -0.0059(2) -0.0055(2) -0.0027(2)
C17 0.0197(3) 0.0164(3) 0.0120(2) -0.0065(2) -0.0035(2) -0.0033(2)
C18 0.0182(3) 0.0204(3) 0.0161(3) -0.0019(2) -0.0052(2) -0.0065(2)
C19 0.0164(3) 0.0206(3) 0.0151(3) -0.0035(2) -0.0051(2) -0.0057(2)
C20 0.0305(4) 0.0256(3) 0.0223(3) -0.0114(3) 0.0047(3) -0.0130(3)
C21 0.0256(3) 0.0196(3) 0.0213(3) -0.0121(3) -0.0028(3) -0.0029(3)
C22 0.0220(3) 0.0194(3) 0.0239(3) -0.0048(2) -0.0029(3) -0.0100(3)
C23 0.0250(3) 0.0172(3) 0.0187(3) -0.0082(2) -0.0058(2) 0.0011(2)

loop_
_atom_type_symbol
_atom_type_description
_atom_type_scat_dispersion_real
_atom_type_scat_dispersion_imag
_atom_type_scat_source
C C 0.0033 0.0016 'International Tables Vol C Tables 4.2.6.8 and 6.1.1.4'
H H 0.0000 0.0000 'International Tables Vol C Tables 4.2.6.8 and 6.1.1.4'
O O 0.0106 0.0060 'International Tables Vol C Tables 4.2.6.8 and 6.1.1.4'

loop_
_geom_angle_atom_site_label_1
_geom_angle_atom_site_label_2
_geom_angle_atom_site_label_3
_geom_angle
C1 O1 C13 118.25(5)
C17 O4 H1O4 108.2(11)
C6 C1 O1 122.95(6)
C6 C1 C2 125.29(6)
O1 C1 C2 111.76(5)
C1 C2 C3 112.06(5)
C1 C2 H2A 109.2
C3 C2 H2A 109.2
C1 C2 H2B 109.2
C3 C2 H2B 109.2
H2A C2 H2B 107.9
C20 C3 C21 109.14(6)
C20 C3 C4 110.88(6)
C21 C3 C4 109.50(6)
C20 C3 C2 111.08(6)
C21 C3 C2 109.08(6)
C4 C3 C2 107.12(6)
C5 C4 C3 114.58(6)
C5 C4 H4A 108.6
C3 C4 H4A 108.6
C5 C4 H4B 108.6
C3 C4 H4B 108.6
H4A C4 H4B 107.6
O2 C5 C6 119.90(6)
O2 C5 C4 120.92(6)
C6 C5 C4 119.14(6)
C1 C6 C5 117.69(6)
C1 C6 C7 122.86(6)
C5 C6 C7 119.44(6)
C8 C7 C6 108.86(5)
C8 C7 C14 111.06(5)
C6 C7 C14 110.30(5)
C8 C7 H7A 108.9
C6 C7 H7A 108.9
C14 C7 H7A 108.9
C13 C8 C9 118.04(6)
C13 C8 C7 122.91(6)
C9 C8 C7 119.05(6)
O3 C9 C8 120.20(6)
O3 C9 C10 120.86(6)
C8 C9 C10 118.87(6)
C9 C10 C11 115.38(6)
C9 C10 H10A 108.4
C11 C10 H10A 108.4
C9 C10 H10B 108.4
C11 C10 H10B 108.4
H10A C10 H10B 107.5
C22 C11 C23 109.53(6)
C22 C11 C10 110.09(6)
C23 C11 C10 110.01(6)
C22 C11 C12 110.94(6)
C23 C11 C12 107.83(5)
C10 C11 C12 108.40(6)
C13 C12 C11 112.63(5)
C13 C12 H12A 109.1
C11 C12 H12A 109.1
C13 C12 H12B 109.1
C11 C12 H12B 109.1
H12A C12 H12B 107.8
C8 C13 O1 123.08(6)
C8 C13 C12 125.63(6)
O1 C13 C12 111.29(5)
C15 C14 C19 118.00(6)
C15 C14 C7 121.39(6)
C19 C14 C7 120.59(6)
C16 C15 C14 121.28(6)
C16 C15 H15A 119.4
C14 C15 H15A 119.4
C15 C16 C17 120.04(6)
C15 C16 H16A 120.0
C17 C16 H16A 120.0
O4 C17 C16 122.64(6)
O4 C17 C18 117.87(6)
C16 C17 C18 119.48(6)
C19 C18 C17 119.72(7)
C19 C18 H18A 120.1
C17 C18 H18A 120.1
C18 C19 C14 121.44(6)
C18 C19 H19A 119.3
C14 C19 H19A 119.3
C3 C20 H20A 109.5
C3 C20 H20B 109.5
H20A C20 H20B 109.5
C3 C20 H20C 109.5
H20A C20 H20C 109.5
H20B C20 H20C 109.5
C3 C21 H21A 109.5
C3 C21 H21B 109.5
H21A C21 H21B 109.5
C3 C21 H21C 109.5
H21A C21 H21C 109.5
H21B C21 H21C 109.5
C11 C22 H22A 109.5
C11 C22 H22B 109.5
H22A C22 H22B 109.5
C11 C22 H22C 109.5
H22A C22 H22C 109.5
H22B C22 H22C 109.5
C11 C23 H23A 109.5
C11 C23 H23B 109.5
H23A C23 H23B 109.5
C11 C23 H23C 109.5
H23A C23 H23C 109.5
H23B C23 H23C 109.5

loop_
_geom_bond_atom_site_label_1
_geom_bond_atom_site_label_2
_geom_bond_distance
O1 C1 1.3680(8)
O1 C13 1.3798(8)
O2 C5 1.2348(9)
O3 C9 1.2273(9)
O4 C17 1.3658(8)
O4 H1O4 0.851(17)
C1 C6 1.3498(9)
C1 C2 1.4930(9)
C2 C3 1.5349(9)
C2 H2A 0.9700
C2 H2B 0.9700
C3 C20 1.5272(10)
C3 C21 1.5280(10)
C3 C4 1.5330(10)
C4 C5 1.5116(10)
C4 H4A 0.9700
C4 H4B 0.9700
C5 C6 1.4628(9)
C6 C7 1.5152(9)
C7 C8 1.5096(9)
C7 C14 1.5302(9)
C7 H7A 0.9800
C8 C13 1.3445(9)
C8 C9 1.4773(9)
C9 C10 1.5177(10)
C10 C11 1.5354(10)
C10 H10A 0.9700
C10 H10B 0.9700
C11 C22 1.5314(10)
C11 C23 1.5324(10)
C11 C12 1.5371(9)
C12 C13 1.4897(9)
C12 H12A 0.9700
C12 H12B 0.9700
C14 C15 1.3931(9)
C14 C19 1.3974(10)
C15 C16 1.3922(9)
C15 H15A 0.9300
C16 C17 1.3948(10)
C16 H16A 0.9300
C17 C18 1.3950(10)
C18 C19 1.3934(10)
C18 H18A 0.9300
C19 H19A 0.9300
C20 H20A 0.9600
C20 H20B 0.9600
C20 H20C 0.9600
C21 H21A 0.9600
C21 H21B 0.9600
C21 H21C 0.9600
C22 H22A 0.9600
C22 H22B 0.9600
C22 H22C 0.9600
C23 H23A 0.9600
C23 H23B 0.9600
C23 H23C 0.9600

loop_
_geom_hbond_atom_site_label_D
_geom_hbond_atom_site_label_H
_geom_hbond_atom_site_label_A
_geom_hbond_site_symmetry_A
_geom_hbond_distance_DH
_geom_hbond_distance_HA
_geom_hbond_distance_DA
_geom_hbond_angle_DHA
_geom_hbond_publ_flag
O4 H1O4 O2 2_576 0.851(18) 1.910(17) 2.7423(9) 165.6(17) yes

loop_
_geom_torsion_atom_site_label_1
_geom_torsion_atom_site_label_2
_geom_torsion_atom_site_label_3
_geom_torsion_atom_site_label_4
_geom_torsion
C13 O1 C1 C6 -2.38(10)
C13 O1 C1 C2 177.69(6)
C6 C1 C2 C3 -25.58(10)
O1 C1 C2 C3 154.34(6)
C1 C2 C3 C20 -69.86(8)
C1 C2 C3 C21 169.79(6)
C1 C2 C3 C4 51.36(7)
C20 C3 C4 C5 69.49(8)
C21 C3 C4 C5 -170.02(6)
C2 C3 C4 C5 -51.86(7)
C3 C4 C5 O2 -157.76(6)
C3 C4 C5 C6 24.75(9)
O1 C1 C6 C5 175.35(6)
C2 C1 C6 C5 -4.74(10)
O1 C1 C6 C7 -5.68(10)
C2 C1 C6 C7 174.24(6)
O2 C5 C6 C1 -172.19(6)
C4 C5 C6 C1 5.34(9)
O2 C5 C6 C7 8.80(10)
C4 C5 C6 C7 -173.67(6)
C1 C6 C7 C8 11.35(9)
C5 C6 C7 C8 -169.70(6)
C1 C6 C7 C14 -110.74(7)
C5 C6 C7 C14 68.21(8)
C6 C7 C8 C13 -10.62(9)
C14 C7 C8 C13 111.01(7)
C6 C7 C8 C9 169.33(6)
C14 C7 C8 C9 -69.04(8)
C13 C8 C9 O3 170.78(7)
C7 C8 C9 O3 -9.17(10)
C13 C8 C9 C10 -6.04(9)
C7 C8 C9 C10 174.00(6)
O3 C9 C10 C11 161.59(7)
C8 C9 C10 C11 -21.61(9)
C9 C10 C11 C22 -73.51(7)
C9 C10 C11 C23 165.69(6)
C9 C10 C11 C12 48.00(8)
C22 C11 C12 C13 72.05(7)
C23 C11 C12 C13 -168.01(6)
C10 C11 C12 C13 -48.94(7)
C9 C8 C13 O1 -175.73(6)
C7 C8 C13 O1 4.22(10)
C9 C8 C13 C12 4.00(10)
C7 C8 C13 C12 -176.05(6)
C1 O1 C13 C8 3.14(10)
C1 O1 C13 C12 -176.62(5)
C11 C12 C13 C8 25.26(9)
C11 C12 C13 O1 -154.98(6)
C8 C7 C14 C15 134.11(6)
C6 C7 C14 C15 -105.11(7)
C8 C7 C14 C19 -47.61(8)
C6 C7 C14 C19 73.17(8)
C19 C14 C15 C16 0.67(10)
C7 C14 C15 C16 178.99(6)
C14 C15 C16 C17 1.03(10)
C15 C16 C17 O4 177.02(6)
C15 C16 C17 C18 -2.02(10)
O4 C17 C18 C19 -177.79(6)
C16 C17 C18 C19 1.30(11)
C17 C18 C19 C14 0.43(11)
C15 C14 C19 C18 -1.40(10)
C7 C14 C19 C18 -179.74(6)

loop_
_cod_related_entry_id
_cod_related_entry_database
_cod_related_entry_code
1 ChemSpider 875504
